data_2224427
loop_
_publ_author_name
'Gao, Zhongjun'
'Li, Fahui'

_publ_section_title
;
 Bis(2,2'-bipyridine-\k^2^<i>N</i>,<i>N</i>')chloridocobalt(II)
 perchlorate
;
_journal_coeditor_code RZ2393
_journal_issue 12
_journal_name_full 'Acta Crystallographica Section E'
_journal_page_first m1664
_journal_paper_doi 10.1107/S1600536809049034
_journal_volume 65
_journal_year 2009
_chemical_formula_iupac '[Co Cl (C10 H8 N2)2] Cl O4'
_chemical_formula_moiety 'C20 H16 Cl Co N4 +, Cl O4 -'
_chemical_formula_sum 'C20 H16 Cl2 Co N4 O4'
_chemical_formula_weight 506.20
_chemical_name_systematic
;
Bis(2,2'-bipyridine-\k^2^<i>N</i>,<i>N</i>')chloridocobalt(II) perchlorate
;
_space_group_IT_number 14
_symmetry_cell_setting monoclinic
_symmetry_space_group_name_Hall '-P 2yn'
_symmetry_space_group_name_H-M 'P 1 21/n 1'
_atom_sites_solution_hydrogens geom
_atom_sites_solution_primary direct
_atom_sites_solution_secondary difmap
_audit_creation_method SHELXL-97
_cell_angle_alpha 90.00
_cell_angle_beta 105.361(2)
_cell_angle_gamma 90.00
_cell_formula_units_Z 4
_cell_length_a 10.7725(12)
_cell_length_b 12.2696(14)
_cell_length_c 16.333(2)
_cell_measurement_reflns_used 2895
_cell_measurement_temperature 298(2)
_cell_measurement_theta_max 25.776
_cell_measurement_theta_min 2.570
_cell_volume 2081.7(4)
_computing_cell_refinement 'SAINT (Bruker, 1998)'
_computing_data_collection 'SMART (Bruker, 1998)'
_computing_data_reduction 'SAINT (Bruker, 1998)'
_computing_molecular_graphics 'SHELXTL (Sheldrick, 2008)'
_computing_publication_material 'SHELXL97 (Sheldrick, 2008) and PLATON (Spek, 2009)'
_computing_structure_refinement 'SHELXL97 (Sheldrick, 2008)'
_computing_structure_solution 'SHELXS97 (Sheldrick, 2008)'
_diffrn_ambient_temperature 298(2)
_diffrn_measured_fraction_theta_full 0.996
_diffrn_measured_fraction_theta_max 0.996
_diffrn_measurement_device_type 'Bruker SMART CCD'
_diffrn_measurement_method '\f and \w scans'
_diffrn_radiation_monochromator graphite
_diffrn_radiation_source 'fine-focus sealed tube'
_diffrn_radiation_type MoK\a
_diffrn_radiation_wavelength 0.71073
_diffrn_reflns_av_R_equivalents 0.0285
_diffrn_reflns_av_sigmaI/netI 0.0350
_diffrn_reflns_limit_h_max 12
_diffrn_reflns_limit_h_min -12
_diffrn_reflns_limit_k_max 14
_diffrn_reflns_limit_k_min -14
_diffrn_reflns_limit_l_max 19
_diffrn_reflns_limit_l_min -12
_diffrn_reflns_number 10284
_diffrn_reflns_theta_full 25.01
_diffrn_reflns_theta_max 25.01
_diffrn_reflns_theta_min 2.10
_diffrn_standards_number 0
_exptl_absorpt_coefficient_mu 1.117
_exptl_absorpt_correction_T_max 0.8158
_exptl_absorpt_correction_T_min 0.6635
_exptl_absorpt_correction_type multi-scan
_exptl_absorpt_process_details '(SADABS; Sheldrick, 1996)'
_exptl_crystal_colour green
_exptl_crystal_density_diffrn 1.615
_exptl_crystal_density_method 'not measured'
_exptl_crystal_description block
_exptl_crystal_F_000 1028
_exptl_crystal_size_max 0.40
_exptl_crystal_size_mid 0.21
_exptl_crystal_size_min 0.19
_refine_diff_density_max 0.501
_refine_diff_density_min -0.388
_refine_ls_extinction_method none
_refine_ls_goodness_of_fit_ref 1.061
_refine_ls_hydrogen_treatment constr
_refine_ls_matrix_type full
_refine_ls_number_parameters 280
_refine_ls_number_reflns 3661
_refine_ls_number_restraints 1
_refine_ls_restrained_S_all 1.067
_refine_ls_R_factor_all 0.0749
_refine_ls_R_factor_gt 0.0425
_refine_ls_shift/su_max 0.001
_refine_ls_shift/su_mean 0.000
_refine_ls_structure_factor_coef Fsqd
_refine_ls_weighting_details 'calc w=1/[\s^2^(Fo^2^)+(0.0432P)^2^+2.7771P] where P=(Fo^2^+2Fc^2^)/3'
_refine_ls_weighting_scheme calc
_refine_ls_wR_factor_gt 0.0997
_refine_ls_wR_factor_ref 0.1240
_reflns_number_gt 2458
_reflns_number_total 3661
_reflns_threshold_expression I>2sigma(I)
_cod_data_source_file rz2393.cif
_cod_data_source_block I
_cod_depositor_comments
;
The following automatic conversions were performed:
'_symmetry_cell_setting' value 'Monoclinic' changed to 'monoclinic'
according to '/home/saulius/struct/CIF-dictionaries/cif_core.dic'
dictionary named 'cif_core.dic' version 2.4.1 from 2010-06-29.

Automatic conversion script
Id: cif_fix_enum 1527 2010-12-29 10:47:43Z saulius 

The following automatic conversions were performed:

'_symmetry_cell_setting' value 'Monoclinic' changed to 'monoclinic'
according to /home/saulius/struct/CIF-dictionaries/cif_core.dic
dictionary named 'cif_core.dic' version 2.4.1 from 2010-06-29.

Automatic conversion script
Id: cif_fix_values 1715 2011-07-08 13:25:40Z adriana 
;
_cod_original_sg_symbol_H-M 'P 21/n'
_cod_database_code 2224427
_cod_database_fobs_code 2224427

loop_
_symmetry_equiv_pos_as_xyz
'x, y, z'
'-x+1/2, y+1/2, -z+1/2'
'-x, -y, -z'
'x-1/2, -y-1/2, z-1/2'

loop_
_atom_site_type_symbol
_atom_site_label
_atom_site_fract_x
_atom_site_fract_y
_atom_site_fract_z
_atom_site_U_iso_or_equiv
_atom_site_adp_type
_atom_site_calc_flag
_atom_site_refinement_flags
_atom_site_occupancy
_atom_site_disorder_assembly
_atom_site_disorder_group
Co Co1 0.73259(5) 0.95539(4) 0.86267(3) 0.04181(18) Uani d U 1 . .
N N1 0.7739(3) 0.9517(3) 0.7508(2) 0.0531(9) Uani d . 1 . .
Cl Cl1 0.72296(14) 1.13977(10) 0.86111(8) 0.0720(4) Uani d U 1 . .
Cl Cl2 0.27386(13) 0.89418(10) 0.63357(7) 0.0653(3) Uani d . 1 . .
N N2 0.9032(3) 0.8579(3) 0.8932(2) 0.0504(9) Uani d . 1 . .
N N3 0.6929(3) 0.9438(3) 0.9747(2) 0.0514(9) Uani d . 1 . .
N N4 0.6035(3) 0.8263(3) 0.8383(2) 0.0527(9) Uani d . 1 . .
O O1 0.1665(5) 0.9455(4) 0.5784(3) 0.140(2) Uani d . 1 . .
O O2 0.2326(4) 0.8325(4) 0.6957(2) 0.1056(14) Uani d . 1 . .
O O3 0.3357(5) 0.8273(4) 0.5887(3) 0.143(2) Uani d . 1 . .
O O4 0.3567(6) 0.9733(4) 0.6800(4) 0.163(2) Uani d . 1 . .
C C1 0.7066(5) 1.0065(4) 0.6821(3) 0.0656(13) Uani d . 1 . .
H H1 0.6329 1.0440 0.6851 0.079 Uiso calc R 1 . .
C C2 0.7427(5) 1.0089(4) 0.6077(3) 0.0682(14) Uani d . 1 . .
H H2 0.6939 1.0468 0.5609 0.082 Uiso calc R 1 . .
C C3 0.8520(5) 0.9544(4) 0.6034(3) 0.0691(14) Uani d . 1 . .
H H3 0.8790 0.9562 0.5538 0.083 Uiso calc R 1 . .
C C4 0.9217(5) 0.8970(4) 0.6730(3) 0.0617(12) Uani d . 1 . .
H H4 0.9955 0.8593 0.6708 0.074 Uiso calc R 1 . .
C C5 0.8802(4) 0.8963(3) 0.7466(3) 0.0485(10) Uani d . 1 . .
C C6 0.9463(4) 0.8365(3) 0.8244(3) 0.0472(10) Uani d . 1 . .
C C7 1.0428(5) 0.7611(4) 0.8278(3) 0.0658(13) Uani d . 1 . .
H H7 1.0727 0.7473 0.7804 0.079 Uiso calc R 1 . .
C C8 1.0942(5) 0.7065(4) 0.9037(4) 0.0742(14) Uani d . 1 . .
H H8 1.1589 0.6552 0.9072 0.089 Uiso calc R 1 . .
C C9 1.0505(5) 0.7275(4) 0.9728(3) 0.0674(13) Uani d . 1 . .
H H9 1.0840 0.6909 1.0237 0.081 Uiso calc R 1 . .
C C10 0.9553(4) 0.8044(4) 0.9653(3) 0.0624(12) Uani d . 1 . .
H H10 0.9259 0.8198 1.0127 0.075 Uiso calc R 1 . .
C C11 0.7445(5) 1.0087(4) 1.0417(3) 0.0623(12) Uani d . 1 . .
H H11 0.8073 1.0588 1.0376 0.075 Uiso calc R 1 . .
C C12 0.7073(5) 1.0034(5) 1.1160(3) 0.0689(13) Uani d . 1 . .
H H12 0.7447 1.0487 1.1615 0.083 Uiso calc R 1 . .
C C13 0.6132(5) 0.9294(4) 1.1214(3) 0.0711(15) Uani d . 1 . .
H H13 0.5858 0.9245 1.1707 0.085 Uiso calc R 1 . .
C C14 0.5602(5) 0.8629(4) 1.0530(3) 0.0679(14) Uani d . 1 . .
H H14 0.4959 0.8135 1.0557 0.082 Uiso calc R 1 . .
C C15 0.6028(4) 0.8700(4) 0.9804(3) 0.0526(11) Uani d . 1 . .
C C16 0.5549(4) 0.8017(3) 0.9042(3) 0.0526(11) Uani d . 1 . .
C C17 0.4680(5) 0.7166(4) 0.8981(4) 0.0720(14) Uani d . 1 . .
H H17 0.4344 0.6999 0.9435 0.086 Uiso calc R 1 . .
C C18 0.4323(5) 0.6573(4) 0.8242(4) 0.0835(17) Uani d . 1 . .
H H18 0.3734 0.6006 0.8193 0.100 Uiso calc R 1 . .
C C19 0.4824(5) 0.6808(4) 0.7588(4) 0.0751(15) Uani d . 1 . .
H H19 0.4596 0.6404 0.7089 0.090 Uiso calc R 1 . .
C C20 0.5678(5) 0.7659(4) 0.7675(3) 0.0632(12) Uani d . 1 . .
H H20 0.6022 0.7823 0.7224 0.076 Uiso calc R 1 . .

loop_
_atom_site_aniso_label
_atom_site_aniso_U_11
_atom_site_aniso_U_22
_atom_site_aniso_U_33
_atom_site_aniso_U_12
_atom_site_aniso_U_13
_atom_site_aniso_U_23
Co1 0.0476(3) 0.0455(3) 0.0378(3) -0.0002(3) 0.0210(2) 0.0038(2)
N1 0.056(2) 0.058(2) 0.049(2) 0.0005(19) 0.0199(17) 0.0079(18)
Cl1 0.1044(10) 0.0515(6) 0.0683(8) -0.0031(7) 0.0372(7) 0.0040(6)
Cl2 0.0797(8) 0.0674(8) 0.0556(7) 0.0164(7) 0.0302(6) 0.0039(6)
N2 0.050(2) 0.057(2) 0.048(2) -0.0015(17) 0.0184(17) 0.0080(17)
N3 0.054(2) 0.053(2) 0.052(2) 0.0006(18) 0.0244(17) 0.0030(17)
N4 0.050(2) 0.055(2) 0.056(2) 0.0011(17) 0.0181(17) 0.0032(18)
O1 0.138(4) 0.217(6) 0.072(3) 0.099(4) 0.039(3) 0.055(3)
O2 0.107(3) 0.131(4) 0.093(3) 0.021(3) 0.051(2) 0.047(3)
O3 0.178(5) 0.176(5) 0.095(3) 0.094(4) 0.071(3) -0.006(3)
O4 0.191(6) 0.107(4) 0.184(6) -0.048(4) 0.034(5) -0.021(4)
C1 0.073(3) 0.072(3) 0.052(3) 0.011(3) 0.018(2) 0.010(2)
C2 0.086(4) 0.071(3) 0.045(3) -0.004(3) 0.013(3) 0.007(2)
C3 0.094(4) 0.073(3) 0.047(3) -0.013(3) 0.031(3) -0.001(3)
C4 0.073(3) 0.066(3) 0.055(3) -0.006(3) 0.032(2) -0.009(2)
C5 0.053(3) 0.046(2) 0.051(2) -0.012(2) 0.022(2) -0.005(2)
C6 0.049(2) 0.045(2) 0.051(2) -0.007(2) 0.020(2) -0.0030(19)
C7 0.070(3) 0.061(3) 0.071(3) 0.006(3) 0.026(3) -0.008(3)
C8 0.068(3) 0.061(3) 0.090(4) 0.015(3) 0.014(3) -0.001(3)
C9 0.067(3) 0.064(3) 0.070(3) 0.007(3) 0.016(3) 0.011(3)
C10 0.063(3) 0.071(3) 0.055(3) 0.001(3) 0.020(2) 0.012(2)
C11 0.069(3) 0.065(3) 0.057(3) 0.000(2) 0.023(2) -0.001(2)
C12 0.085(4) 0.075(3) 0.051(3) 0.014(3) 0.026(3) 0.004(2)
C13 0.091(4) 0.080(4) 0.055(3) 0.019(3) 0.042(3) 0.016(3)
C14 0.072(3) 0.073(3) 0.071(3) 0.008(3) 0.040(3) 0.020(3)
C15 0.053(3) 0.053(3) 0.058(3) 0.012(2) 0.025(2) 0.016(2)
C16 0.048(3) 0.047(2) 0.067(3) 0.008(2) 0.022(2) 0.015(2)
C17 0.073(3) 0.060(3) 0.090(4) -0.004(3) 0.034(3) 0.016(3)
C18 0.077(4) 0.059(3) 0.109(5) -0.019(3) 0.016(3) 0.007(3)
C19 0.079(4) 0.055(3) 0.084(4) -0.006(3) 0.007(3) -0.001(3)
C20 0.065(3) 0.063(3) 0.060(3) -0.002(2) 0.015(2) -0.001(2)

loop_
_atom_type_symbol
_atom_type_description
_atom_type_scat_dispersion_real
_atom_type_scat_dispersion_imag
_atom_type_scat_source
C C 0.0033 0.0016 'International Tables Vol C Tables 4.2.6.8 and 6.1.1.4'
H H 0.0000 0.0000 'International Tables Vol C Tables 4.2.6.8 and 6.1.1.4'
N N 0.0061 0.0033 'International Tables Vol C Tables 4.2.6.8 and 6.1.1.4'
O O 0.0106 0.0060 'International Tables Vol C Tables 4.2.6.8 and 6.1.1.4'
Co Co 0.3494 0.9721 'International Tables Vol C Tables 4.2.6.8 and 6.1.1.4'
Cl Cl 0.1484 0.1585 'International Tables Vol C Tables 4.2.6.8 and 6.1.1.4'

loop_
_geom_angle_atom_site_label_1
_geom_angle_atom_site_label_2
_geom_angle_atom_site_label_3
_geom_angle_site_symmetry_1
_geom_angle_site_symmetry_3
_geom_angle
_geom_angle_publ_flag
N3 Co1 N1 . . 174.58(14) ?
N3 Co1 N4 . . 79.94(14) ?
N1 Co1 N4 . . 96.21(14) ?
N3 Co1 N2 . . 97.25(13) ?
N1 Co1 N2 . . 79.29(13) ?
N4 Co1 N2 . . 96.25(14) ?
N3 Co1 Cl1 . . 93.53(10) ?
N1 Co1 Cl1 . . 91.89(11) ?
N4 Co1 Cl1 . . 137.20(10) ?
N2 Co1 Cl1 . . 126.54(10) ?
C1 N1 C5 . . 119.2(4) ?
C1 N1 Co1 . . 123.5(3) ?
C5 N1 Co1 . . 117.2(3) ?
O3 Cl2 O4 . . 111.8(4) ?
O3 Cl2 O1 . . 110.8(3) ?
O4 Cl2 O1 . . 109.5(4) ?
O3 Cl2 O2 . . 110.3(3) ?
O4 Cl2 O2 . . 104.9(3) ?
O1 Cl2 O2 . . 109.4(3) ?
C10 N2 C6 . . 118.8(4) ?
C10 N2 Co1 . . 128.0(3) ?
C6 N2 Co1 . . 112.2(3) ?
C15 N3 C11 . . 119.4(4) ?
C15 N3 Co1 . . 116.4(3) ?
C11 N3 Co1 . . 124.1(3) ?
C20 N4 C16 . . 118.7(4) ?
C20 N4 Co1 . . 127.7(3) ?
C16 N4 Co1 . . 113.5(3) ?
N1 C1 C2 . . 122.2(5) ?
N1 C1 H1 . . 118.9 ?
C2 C1 H1 . . 118.9 ?
C1 C2 C3 . . 119.0(5) ?
C1 C2 H2 . . 120.5 ?
C3 C2 H2 . . 120.5 ?
C2 C3 C4 . . 119.5(4) ?
C2 C3 H3 . . 120.3 ?
C4 C3 H3 . . 120.3 ?
C3 C4 C5 . . 119.2(5) ?
C3 C4 H4 . . 120.4 ?
C5 C4 H4 . . 120.4 ?
N1 C5 C4 . . 120.8(4) ?
N1 C5 C6 . . 115.4(3) ?
C4 C5 C6 . . 123.8(4) ?
N2 C6 C7 . . 121.2(4) ?
N2 C6 C5 . . 115.2(4) ?
C7 C6 C5 . . 123.6(4) ?
C6 C7 C8 . . 118.5(5) ?
C6 C7 H7 . . 120.8 ?
C8 C7 H7 . . 120.8 ?
C9 C8 C7 . . 120.5(5) ?
C9 C8 H8 . . 119.8 ?
C7 C8 H8 . . 119.8 ?
C8 C9 C10 . . 118.0(5) ?
C8 C9 H9 . . 121.0 ?
C10 C9 H9 . . 121.0 ?
N2 C10 C9 . . 123.1(4) ?
N2 C10 H10 . . 118.5 ?
C9 C10 H10 . . 118.5 ?
N3 C11 C12 . . 122.2(5) ?
N3 C11 H11 . . 118.9 ?
C12 C11 H11 . . 118.9 ?
C11 C12 C13 . . 118.6(5) ?
C11 C12 H12 . . 120.7 ?
C13 C12 H12 . . 120.7 ?
C14 C13 C12 . . 119.4(4) ?
C14 C13 H13 . . 120.3 ?
C12 C13 H13 . . 120.3 ?
C13 C14 C15 . . 119.8(5) ?
C13 C14 H14 . . 120.1 ?
C15 C14 H14 . . 120.1 ?
N3 C15 C14 . . 120.6(4) ?
N3 C15 C16 . . 114.8(4) ?
C14 C15 C16 . . 124.5(4) ?
N4 C16 C17 . . 120.5(5) ?
N4 C16 C15 . . 115.0(4) ?
C17 C16 C15 . . 124.5(4) ?
C18 C17 C16 . . 119.3(5) ?
C18 C17 H17 . . 120.4 ?
C16 C17 H17 . . 120.4 ?
C19 C18 C17 . . 120.2(5) ?
C19 C18 H18 . . 119.9 ?
C17 C18 H18 . . 119.9 ?
C18 C19 C20 . . 118.5(5) ?
C18 C19 H19 . . 120.7 ?
C20 C19 H19 . . 120.7 ?
N4 C20 C19 . . 122.7(5) ?
N4 C20 H20 . . 118.6 ?
C19 C20 H20 . . 118.6 ?

loop_
_geom_bond_atom_site_label_1
_geom_bond_atom_site_label_2
_geom_bond_site_symmetry_2
_geom_bond_distance
_geom_bond_publ_flag
Co1 N3 . 1.992(3) y
Co1 N1 . 1.992(3) y
Co1 N4 . 2.075(4) y
Co1 N2 . 2.138(3) y
Co1 Cl1 . 2.2645(13) y
N1 C1 . 1.344(6) ?
N1 C5 . 1.349(5) ?
Cl2 O3 . 1.383(4) ?
Cl2 O4 . 1.399(5) ?
Cl2 O1 . 1.412(4) ?
Cl2 O2 . 1.428(4) ?
N2 C10 . 1.335(5) ?
N2 C6 . 1.351(5) ?
N3 C15 . 1.348(5) ?
N3 C11 . 1.349(6) ?
N4 C20 . 1.342(5) ?
N4 C16 . 1.350(5) ?
C1 C2 . 1.370(6) ?
C1 H1 . 0.9300 ?
C2 C3 . 1.372(7) ?
C2 H2 . 0.9300 ?
C3 C4 . 1.379(7) ?
C3 H3 . 0.9300 ?
C4 C5 . 1.388(6) ?
C4 H4 . 0.9300 ?
C5 C6 . 1.476(6) ?
C6 C7 . 1.381(6) ?
C7 C8 . 1.388(7) ?
C7 H7 . 0.9300 ?
C8 C9 . 1.358(7) ?
C8 H8 . 0.9300 ?
C9 C10 . 1.375(6) ?
C9 H9 . 0.9300 ?
C10 H10 . 0.9300 ?
C11 C12 . 1.375(6) ?
C11 H11 . 0.9300 ?
C12 C13 . 1.381(7) ?
C12 H12 . 0.9300 ?
C13 C14 . 1.379(7) ?
C13 H13 . 0.9300 ?
C14 C15 . 1.382(6) ?
C14 H14 . 0.9300 ?
C15 C16 . 1.475(6) ?
C16 C17 . 1.388(6) ?
C17 C18 . 1.374(7) ?
C17 H17 . 0.9300 ?
C18 C19 . 1.351(7) ?
C18 H18 . 0.9300 ?
C19 C20 . 1.373(6) ?
C19 H19 . 0.9300 ?
C20 H20 . 0.9300 ?

loop_
_geom_hbond_atom_site_label_D
_geom_hbond_atom_site_label_H
_geom_hbond_atom_site_label_A
_geom_hbond_site_symmetry_A
_geom_hbond_distance_DH
_geom_hbond_distance_HA
_geom_hbond_distance_DA
_geom_hbond_angle_DHA
C3 H3 O1 3_676 0.93 2.41 3.170(6) 139.2
C4 H4 O2 1_655 0.93 2.50 3.365(6) 155.1
C10 H10 O3 4_676 0.93 2.53 3.116(6) 121.6
C11 H11 Cg1 3_777 0.93 2.85 3.709(6) 155
